data_4323752
loop_
_publ_author_name
'Rainer F. Winter'
'Fridmann M. Hornung'

_publ_contact_author
;
     Dr. Rainer Winter
     Department of Inorganic Chemistry
     University of Stuttgart
     Pfaffenwaldring 55
     D-70550 Stuttgart
     Germany
;
_publ_contact_author_email winter@anorg55.chemie.uni-stuttgart.de
_publ_contact_author_phone '049 711 685-4193'
_publ_section_title
;
 The Square Pyramidal Hydride Cation [RuH(dcpe)2]+, dcpe =
 Bis(dicyclohexylphosphino)ethane. Structures of [RuH(dcpe)2]+[BPh4]-and
 of the Zwitterionic {(\h6-C6H5)BPh3}RuH(dcpe)
;
_journal_name_full 'Inorganic Chemistry'
_journal_page_first 6197
_journal_page_last 6204
_journal_paper_doi 10.1021/ic970583m
_journal_volume 36
_journal_year 1997
_chemical_formula_sum 'C50 H70 B Cl P2 Ru'
_chemical_formula_weight 886.34
_chemical_name_systematic
; 
 ? 
;
_space_group_IT_number 14
_symmetry_cell_setting monoclinic
_symmetry_space_group_name_Hall '-P 2yn'
_symmetry_space_group_name_H-M 'P 1 21/n 1'
_atom_sites_solution_hydrogens geom
_atom_sites_solution_primary direct
_atom_sites_solution_secondary difmap
_audit_creation_method SHELXL
_cell_angle_alpha 90.00
_cell_angle_beta 107.60
_cell_angle_gamma 90.00
_cell_formula_units_Z 4
_cell_length_a 14.321(5)
_cell_length_b 19.716(7)
_cell_length_c 17.100(5)
_cell_measurement_temperature 293(2)
_cell_volume 4602(3)
_computing_cell_refinement 'Siemens Diffractometer Software'
_computing_data_collection 'Siemens Diffractometer Software'
_computing_data_reduction 'SHELXTL-Plus X-Disk'
_computing_molecular_graphics 'SHELXTL-Plus XP'
_computing_publication_material SHELXL-93
_computing_structure_refinement 'SHELXL-93 (Sheldrick, 1993)'
_computing_structure_solution 'SHELXS-86 (Sheldrick, 1990)'
_diffrn_ambient_temperature 188(3)
_diffrn_radiation_monochromator graphite
_diffrn_radiation_source 'fine-focus sealed tube'
_diffrn_radiation_type MoK\a
_diffrn_radiation_wavelength 0.71073
_diffrn_reflns_av_R_equivalents 0.0472
_diffrn_reflns_av_sigmaI/netI 0.0375
_diffrn_reflns_limit_h_max 18
_diffrn_reflns_limit_h_min 0
_diffrn_reflns_limit_k_max 25
_diffrn_reflns_limit_k_min 0
_diffrn_reflns_limit_l_max 20
_diffrn_reflns_limit_l_min -21
_diffrn_reflns_number 10434
_diffrn_reflns_theta_max 27.03
_diffrn_reflns_theta_min 1.62
_exptl_absorpt_coefficient_mu 0.501
_exptl_crystal_density_diffrn 1.279
_exptl_crystal_F_000 1876
_exptl_crystal_size_max 0.3
_exptl_crystal_size_mid 0.25
_exptl_crystal_size_min 0.2
_refine_diff_density_max 1.482
_refine_diff_density_min -1.047
_refine_diff_density_rms 0.099
_refine_ls_extinction_method none
_refine_ls_goodness_of_fit_all 1.086
_refine_ls_goodness_of_fit_obs 1.132
_refine_ls_hydrogen_treatment mixed
_refine_ls_matrix_type full
_refine_ls_number_parameters 586
_refine_ls_number_reflns 9682
_refine_ls_number_restraints 13
_refine_ls_restrained_S_all 1.158
_refine_ls_restrained_S_obs 1.132
_refine_ls_R_factor_all 0.0829
_refine_ls_R_factor_obs 0.0648
_refine_ls_shift/esd_max 0.156
_refine_ls_shift/esd_mean 0.004
_refine_ls_structure_factor_coef Fsqd
_refine_ls_weighting_details 'w=1/[\s^2^(Fo^2^)+(0.0811P)^2^+12.0692P] where P=(Fo^2^+2Fc^2^)/3'
_refine_ls_weighting_scheme calc
_refine_ls_wR_factor_all 0.1873
_refine_ls_wR_factor_obs 0.1639
_reflns_number_observed 8079
_reflns_number_total 10046
_reflns_observed_criterion >2sigma(I)
_cod_data_source_file ic970583m_2.cif
_cod_data_source_block Ru2
_cod_depositor_comments
;
The following automatic conversions were performed:

'_refine_ls_weighting_scheme' value 'calc
w=1/[\s^2^(Fo^2^)+(0.0811P)^2^+12.0692P] where P=(Fo^2^+2Fc^2^)/3'
was changed to 'calc'. New tag '_refine_ls_weighting_details' was
created. The value of the new tag was set to
'w=1/[\s^2^(Fo^2^)+(0.0811P)^2^+12.0692P] where P=(Fo^2^+2Fc^2^)/3'.

Automatic conversion script
Id: cif_fix_values 3143 2015-03-26 13:38:13Z robertas 
;
_cod_original_cell_volume 4602.2(27)
_cod_database_code 4323752

loop_
_symmetry_equiv_pos_as_xyz
'x, y, z'
'-x+1/2, y+1/2, -z+1/2'
'-x, -y, -z'
'x-1/2, -y-1/2, z-1/2'

loop_
_atom_site_aniso_label
_atom_site_aniso_U_11
_atom_site_aniso_U_22
_atom_site_aniso_U_33
_atom_site_aniso_U_23
_atom_site_aniso_U_13
_atom_site_aniso_U_12
Ru 0.0324(2) 0.0227(2) 0.0250(2) -0.00071(12) 0.00636(12) -0.00071(13)
P1 0.0367(6) 0.0303(5) 0.0278(5) -0.0045(4) 0.0077(4) -0.0004(4)
P2 0.0353(6) 0.0746(10) 0.0336(6) -0.0076(6) 0.0116(5) -0.0130(6)
B 0.038(3) 0.027(2) 0.035(2) 0.002(2) 0.006(2) -0.001(2)
C1 0.048(7) 0.065(10) 0.027(9) -0.015(7) 0.014(6) -0.024(7)
C2 0.039(5) 0.081(8) 0.034(4) -0.005(4) 0.006(3) -0.015(5)
C1A 0.033(9) 0.061(16) 0.027(13) -0.006(9) 0.016(8) -0.010(10)
C2A 0.037(6) 0.036(7) 0.042(7) -0.016(6) 0.007(5) -0.010(5)
C61 0.040(2) 0.029(2) 0.042(2) 0.011(2) 0.003(2) 0.006(2)
C62 0.050(3) 0.044(3) 0.049(3) 0.005(2) 0.011(2) -0.001(2)
C63 0.059(3) 0.063(4) 0.067(4) 0.024(3) 0.024(3) -0.001(3)
C64 0.056(3) 0.047(3) 0.091(5) 0.024(3) 0.014(3) -0.010(3)
C65 0.056(3) 0.040(3) 0.076(4) 0.004(3) 0.000(3) -0.009(2)
C66 0.050(3) 0.039(3) 0.047(3) 0.008(2) 0.000(2) -0.002(2)
C71 0.037(2) 0.034(2) 0.040(2) 0.003(2) 0.005(2) 0.000(2)
C72 0.046(3) 0.037(3) 0.047(3) 0.002(2) 0.008(2) 0.005(2)
C73 0.063(3) 0.041(3) 0.062(3) -0.002(3) 0.014(3) 0.016(3)
C74 0.052(3) 0.064(4) 0.075(4) 0.000(3) 0.025(3) 0.016(3)
C75 0.042(3) 0.052(3) 0.077(4) 0.000(3) 0.019(3) 0.001(2)
C76 0.038(3) 0.039(3) 0.068(3) -0.004(2) 0.012(2) -0.002(2)
C81 0.038(2) 0.040(2) 0.032(2) 0.003(2) 0.005(2) -0.007(2)
C82 0.049(3) 0.041(3) 0.039(2) -0.002(2) 0.007(2) -0.004(2)
C83 0.057(3) 0.067(4) 0.058(4) -0.023(3) 0.017(3) -0.020(3)
C84 0.058(4) 0.096(5) 0.038(3) -0.011(3) 0.005(3) -0.027(3)
C85 0.062(4) 0.092(5) 0.041(3) 0.020(3) -0.012(3) -0.020(4)
C86 0.060(3) 0.053(3) 0.049(3) 0.014(3) -0.003(3) -0.007(3)
C51 0.037(2) 0.027(2) 0.028(2) -0.005(2) 0.005(2) -0.001(2)
C52 0.032(2) 0.027(2) 0.032(2) -0.003(2) 0.006(2) -0.004(2)
C53 0.044(2) 0.029(2) 0.031(2) 0.001(2) 0.006(2) -0.008(2)
C54 0.048(3) 0.024(2) 0.035(2) -0.004(2) 0.000(2) 0.004(2)
C55 0.041(2) 0.037(2) 0.031(2) -0.011(2) 0.006(2) 0.004(2)
C56 0.037(2) 0.035(2) 0.024(2) -0.002(2) 0.007(2) 0.001(2)
C11 0.058(3) 0.045(3) 0.037(2) 0.008(2) 0.014(2) 0.002(2)
C12 0.066(4) 0.055(3) 0.050(3) 0.019(3) 0.012(3) 0.011(3)
C13 0.078(4) 0.058(4) 0.065(4) 0.033(3) 0.004(3) 0.001(3)
C14 0.093(6) 0.103(6) 0.055(4) 0.039(4) -0.004(4) -0.030(5)
C15 0.131(8) 0.132(8) 0.051(4) 0.012(5) 0.049(5) -0.016(6)
C16 0.105(6) 0.083(5) 0.042(3) 0.001(3) 0.034(3) -0.001(4)
C21 0.055(3) 0.038(2) 0.038(2) -0.009(2) 0.012(2) 0.008(2)
C22 0.058(4) 0.058(4) 0.084(5) -0.015(3) 0.018(3) 0.013(3)
C23 0.083(6) 0.107(7) 0.121(7) -0.028(6) 0.029(5) 0.037(5)
C24 0.128(8) 0.070(5) 0.080(5) -0.024(4) 0.001(5) 0.049(5)
C25 0.141(8) 0.042(4) 0.084(5) -0.010(3) 0.028(5) 0.032(4)
C26 0.124(7) 0.031(3) 0.114(6) -0.012(3) 0.059(5) 0.005(3)
C31 0.055(3) 0.046(3) 0.069(4) -0.010(3) 0.028(3) -0.009(2)
C32 0.076(4) 0.062(4) 0.059(3) 0.000(3) 0.038(3) -0.008(3)
C33 0.116(7) 0.100(7) 0.120(7) 0.030(6) 0.078(6) 0.002(5)
C34 0.083(6) 0.108(8) 0.185(12) 0.091(8) 0.044(7) -0.001(5)
C35 0.111(8) 0.055(5) 0.227(15) 0.031(7) 0.032(9) -0.023(5)
C36 0.109(6) 0.047(4) 0.122(7) -0.016(4) 0.039(5) -0.015(4)
C41 0.035(5) 0.032(6) 0.050(6) 0.006(5) 0.008(4) 0.002(4)
C42 0.040(6) 0.056(8) 0.081(9) 0.016(6) 0.024(6) 0.008(5)
C43 0.049(7) 0.070(11) 0.076(9) 0.021(8) 0.029(6) 0.021(7)
C44 0.047(6) 0.073(8) 0.086(9) 0.027(7) 0.014(6) 0.019(6)
C45 0.061(8) 0.047(8) 0.144(14) 0.032(9) 0.013(8) 0.018(6)
C46 0.043(5) 0.054(6) 0.093(9) 0.033(6) 0.009(5) -0.002(4)
C41A 0.048(8) 0.040(8) 0.057(9) -0.014(7) 0.016(7) -0.005(6)
C42A 0.044(8) 0.075(13) 0.074(11) -0.022(10) 0.011(7) -0.001(9)
C43A 0.040(8) 0.120(16) 0.068(10) -0.026(10) 0.010(7) 0.022(8)
C44A 0.047(10) 0.064(16) 0.069(14) 0.013(11) 0.012(9) 0.010(10)
C45A 0.070(12) 0.040(10) 0.122(18) 0.009(11) 0.018(11) 0.002(9)
C46A 0.044(8) 0.047(9) 0.088(13) -0.006(10) -0.007(8) -0.001(7)
Cl1 0.155(6) 0.089(4) 0.275(11) -0.058(5) 0.078(7) 0.025(4)
C3 0.122(19) 0.037(8) 0.293(46) 0.063(16) 0.074(24) 0.028(11)
Cl2 0.456(37) 0.498(37) 0.421(33) -0.170(26) 0.285(31) -0.240(28)

loop_
_atom_site_label
_atom_site_type_symbol
_atom_site_fract_x
_atom_site_fract_y
_atom_site_fract_z
_atom_site_U_iso_or_equiv
_atom_site_thermal_displace_type
_atom_site_occupancy
_atom_site_calc_flag
_atom_site_refinement_flags
_atom_site_disorder_group
Ru Ru 0.32548(2) 0.07818(2) 0.64906(2) 0.02719(11) Uani 1 d . .
P1 P 0.33128(8) 0.10598(6) 0.77989(7) 0.0321(2) Uani 1 d . .
P2 P 0.49135(9) 0.09343(8) 0.69649(8) 0.0476(3) Uani 1 d . .
H H 0.3294(31) 0.1501(24) 0.6472(26) 0.030(12) Uiso 1 d . .
B B 0.1210(4) 0.1449(2) 0.4653(3) 0.0344(10) Uani 1 d . .
C1 C 0.4562(21) 0.1423(13) 0.8303(15) 0.046(5) Uani 0.61(2) d P 1
H1A H 0.4537(21) 0.1907(13) 0.8197(15) 0.055 Uiso 0.61(2) calc PR 1
H1B H 0.4713(21) 0.1363(13) 0.8892(15) 0.055 Uiso 0.61(2) calc PR 1
C2 C 0.5337(6) 0.1145(6) 0.8057(5) 0.052(3) Uani 0.61(2) d P 1
H2A H 0.5581(6) 0.0739(6) 0.8374(5) 0.063 Uiso 0.61(2) calc PR 1
H2B H 0.5870(6) 0.1469(6) 0.8161(5) 0.063 Uiso 0.61(2) calc PR 1
C1A C 0.4506(30) 0.1283(20) 0.8464(24) 0.039(6) Uani 0.39(2) d P 2
H1C H 0.4454(30) 0.1623(20) 0.8859(24) 0.047 Uiso 0.39(2) calc PR 2
H1D H 0.4834(30) 0.0887(20) 0.8760(24) 0.047 Uiso 0.39(2) calc PR 2
C2A C 0.5149(2) 0.1601(2) 0.7834(2) 0.039(4) Uani 0.39(2) d P 2
H2C H 0.5842(2) 0.1638(2) 0.8126(2) 0.047 Uiso 0.39(2) calc PR 2
H2D H 0.4902(2) 0.2043(2) 0.7619(2) 0.047 Uiso 0.39(2) calc PR 2
C61 C 0.1913(2) 0.2031(2) 0.4438(2) 0.0389(10) Uani 1 d R .
C62 C 0.2047(2) 0.2105(2) 0.3670(2) 0.0486(12) Uani 1 d R .
H62 H 0.1721(2) 0.1812(2) 0.3250(2) 0.058 Uiso 1 calc R .
C63 C 0.2660(5) 0.2609(3) 0.3509(4) 0.062(2) Uani 1 d . .
H63 H 0.2743(5) 0.2636(3) 0.2991(4) 0.075 Uiso 1 calc R .
C64 C 0.3136(5) 0.3058(3) 0.4105(5) 0.067(2) Uani 1 d . .
H64 H 0.3526(5) 0.3398(3) 0.3992(5) 0.080 Uiso 1 calc R .
C65 C 0.3027(4) 0.3000(3) 0.4885(4) 0.062(2) Uani 1 d . .
H65 H 0.3345(4) 0.3301(3) 0.5298(4) 0.074 Uiso 1 calc R .
C66 C 0.2440(4) 0.2490(3) 0.5039(3) 0.0489(12) Uani 1 d . .
H66 H 0.2394(4) 0.2449(3) 0.5567(3) 0.059 Uiso 1 calc R .
C71 C 0.0348(3) 0.1758(2) 0.5005(3) 0.0386(10) Uani 1 d . .
C72 C 0.0250(4) 0.2447(3) 0.5169(3) 0.0448(11) Uani 1 d . .
H72 H 0.0711(4) 0.2754(3) 0.5098(3) 0.054 Uiso 1 calc R .
C73 C -0.0524(4) 0.2684(3) 0.5437(4) 0.0563(14) Uani 1 d . .
H73 H -0.0564(4) 0.3144(3) 0.5545(4) 0.068 Uiso 1 calc R .
C74 C -0.1228(4) 0.2246(3) 0.5543(4) 0.062(2) Uani 1 d . .
H74 H -0.1738(4) 0.2406(3) 0.5724(4) 0.075 Uiso 1 calc R .
C75 C -0.1158(4) 0.1565(3) 0.5375(4) 0.0569(14) Uani 1 d . .
H75 H -0.1623(4) 0.1260(3) 0.5445(4) 0.068 Uiso 1 calc R .
C76 C -0.0398(4) 0.1337(3) 0.5105(4) 0.0491(12) Uani 1 d . .
H76 H -0.0379(4) 0.0878(3) 0.4981(4) 0.059 Uiso 1 calc R .
C81 C 0.0629(3) 0.1017(2) 0.3820(3) 0.0384(10) Uani 1 d . .
C82 C 0.0719(4) 0.0325(3) 0.3698(3) 0.0444(11) Uani 1 d . .
H82 H 0.1128(4) 0.0067(3) 0.4119(3) 0.053 Uiso 1 calc R .
C83 C 0.0212(4) 0.0008(3) 0.2961(4) 0.061(2) Uani 1 d . .
H83 H 0.0287(4) -0.0456(3) 0.2900(4) 0.073 Uiso 1 calc R .
C84 C -0.0389(5) 0.0370(4) 0.2330(4) 0.066(2) Uani 1 d . .
H84 H -0.0713(5) 0.0159(4) 0.1837(4) 0.079 Uiso 1 calc R .
C85 C -0.0510(5) 0.1045(4) 0.2430(4) 0.071(2) Uani 1 d . .
H85 H -0.0922(5) 0.1296(4) 0.2003(4) 0.085 Uiso 1 calc R .
C86 C -0.0022(4) 0.1362(3) 0.3163(3) 0.0582(15) Uani 1 d . .
H86 H -0.0130(4) 0.1822(3) 0.3221(3) 0.070 Uiso 1 calc R .
C51 C 0.1906(3) 0.0879(2) 0.5280(3) 0.0315(9) Uani 1 d . .
C52 C 0.1637(3) 0.0523(2) 0.5900(3) 0.0313(8) Uani 1 d . .
H52 H 0.1114(3) 0.0684(2) 0.6062(3) 0.038 Uiso 1 calc R .
C53 C 0.2131(3) -0.0066(2) 0.6279(3) 0.0363(10) Uani 1 d . .
H53 H 0.1926(3) -0.0285(2) 0.6680(3) 0.044 Uiso 1 calc R .
C54 C 0.2927(4) -0.0322(2) 0.6058(3) 0.0385(10) Uani 1 d . .
H54 H 0.3226(4) -0.0728(2) 0.6276(3) 0.046 Uiso 1 calc R .
C55 C 0.3264(3) 0.0055(2) 0.5490(3) 0.0372(10) Uani 1 d . .
H55 H 0.3821(3) -0.0086(2) 0.5363(3) 0.045 Uiso 1 calc R .
C56 C 0.2765(3) 0.0642(2) 0.5119(2) 0.0328(9) Uani 1 d . .
H56 H 0.3006(3) 0.0883(2) 0.4754(2) 0.039 Uiso 1 calc R .
C11 C 0.3059(4) 0.0367(3) 0.8441(3) 0.0467(12) Uani 1 d . .
H11 H 0.2376(4) 0.0234(3) 0.8183(3) 0.056 Uiso 1 calc R .
C12 C 0.3677(5) -0.0263(3) 0.8430(4) 0.0582(15) Uani 1 d . .
H12A H 0.4366(5) -0.0148(3) 0.8644(4) 0.070 Uiso 1 calc R .
H12B H 0.3552(5) -0.0415(3) 0.7868(4) 0.070 Uiso 1 calc R .
C13 C 0.3444(5) -0.0840(3) 0.8941(4) 0.071(2) Uani 1 d . .
H13A H 0.2774(5) -0.0988(3) 0.8688(4) 0.085 Uiso 1 calc R .
H13B H 0.3872(5) -0.1221(3) 0.8940(4) 0.085 Uiso 1 calc R .
C14 C 0.3565(6) -0.0637(5) 0.9810(4) 0.089(3) Uani 1 d . .
H14A H 0.3387(6) -0.1012(5) 1.0103(4) 0.107 Uiso 1 calc R .
H14B H 0.4244(6) -0.0521(5) 1.0083(4) 0.107 Uiso 1 calc R .
C15 C 0.2939(8) -0.0054(5) 0.9817(5) 0.100(3) Uani 1 d . .
H15A H 0.3033(8) 0.0080(5) 1.0382(5) 0.120 Uiso 1 calc R .
H15B H 0.2260(8) -0.0190(5) 0.9586(5) 0.120 Uiso 1 calc R .
C16 C 0.3135(6) 0.0576(4) 0.9330(4) 0.074(2) Uani 1 d . .
H16A H 0.2659(6) 0.0928(4) 0.9322(4) 0.089 Uiso 1 calc R .
H16B H 0.3783(6) 0.0756(4) 0.9600(4) 0.089 Uiso 1 calc R .
C21 C 0.2520(4) 0.1744(2) 0.7967(3) 0.0443(11) Uani 1 d . .
H21 H 0.2660(4) 0.1789(2) 0.8563(3) 0.053 Uiso 1 calc R .
C22 C 0.1437(5) 0.1599(3) 0.7623(5) 0.067(2) Uani 1 d . .
H22A H 0.1291(5) 0.1164(3) 0.7823(5) 0.080 Uiso 1 calc R .
H22B H 0.1256(5) 0.1577(3) 0.7029(5) 0.080 Uiso 1 calc R .
C23 C 0.0840(6) 0.2160(5) 0.7881(6) 0.104(3) Uani 1 d . .
H23A H 0.0147(6) 0.2081(5) 0.7617(6) 0.125 Uiso 1 calc R .
H23B H 0.0957(6) 0.2139(5) 0.8470(6) 0.125 Uiso 1 calc R .
C24 C 0.1102(7) 0.2847(4) 0.7658(5) 0.100(3) Uani 1 d . .
H24A H 0.0767(7) 0.3183(4) 0.7890(5) 0.120 Uiso 1 calc R .
H24B H 0.0870(7) 0.2895(4) 0.7066(5) 0.120 Uiso 1 calc R .
C25 C 0.2190(7) 0.2990(3) 0.7953(5) 0.090(3) Uani 1 d . .
H25A H 0.2414(7) 0.3006(3) 0.8548(5) 0.108 Uiso 1 calc R .
H25B H 0.2321(7) 0.3426(3) 0.7747(5) 0.108 Uiso 1 calc R .
C26 C 0.2738(7) 0.2436(3) 0.7653(5) 0.084(2) Uani 1 d . .
H26A H 0.3436(7) 0.2525(3) 0.7850(5) 0.101 Uiso 1 calc R .
H26B H 0.2536(7) 0.2435(3) 0.7058(5) 0.101 Uiso 1 calc R .
C31 C 0.5497(4) 0.1509(3) 0.6409(4) 0.0547(14) Uani 1 d . .
H31 H 0.6203(4) 0.1487(3) 0.6687(4) 0.066 Uiso 1 calc R .
C32 C 0.5342(5) 0.1277(3) 0.5520(4) 0.062(2) Uani 1 d . .
H32A H 0.5550(5) 0.0810(3) 0.5515(4) 0.074 Uiso 1 calc R .
H32B H 0.4652(5) 0.1304(3) 0.5213(4) 0.074 Uiso 1 calc R .
C33 C 0.5935(7) 0.1731(5) 0.5115(6) 0.103(3) Uani 1 d . .
H33A H 0.6628(7) 0.1649(5) 0.5371(6) 0.123 Uiso 1 calc R .
H33B H 0.5780(7) 0.1612(5) 0.4539(6) 0.123 Uiso 1 calc R .
C34 C 0.5724(7) 0.2471(5) 0.5188(8) 0.124(5) Uani 1 d . .
H34A H 0.6175(7) 0.2739(5) 0.4992(8) 0.149 Uiso 1 calc R .
H34B H 0.5065(7) 0.2570(5) 0.4843(8) 0.149 Uiso 1 calc R .
C35 C 0.5817(8) 0.2668(5) 0.6047(10) 0.136(5) Uani 1 d . .
H35A H 0.5622(8) 0.3138(5) 0.6055(10) 0.163 Uiso 1 calc R .
H35B H 0.6499(8) 0.2633(5) 0.6373(10) 0.163 Uiso 1 calc R .
C36 C 0.5199(7) 0.2232(4) 0.6442(6) 0.092(3) Uani 1 d . .
H36A H 0.5307(7) 0.2370(4) 0.7008(6) 0.110 Uiso 1 calc R .
H36B H 0.4509(7) 0.2287(4) 0.6148(6) 0.110 Uiso 1 calc R .
C41 C 0.5720(6) 0.0096(6) 0.7013(7) 0.040(2) Uani 0.582(12) d PD 1
H41 H 0.5594(6) -0.0054(6) 0.6444(7) 0.048 Uiso 0.582(12) calc PR 1
C42 C 0.6835(7) 0.0238(7) 0.7347(9) 0.058(3) Uani 0.582(12) d PD 1
H42A H 0.7011(7) 0.0578(7) 0.7006(9) 0.069 Uiso 0.582(12) calc PR 1
H42B H 0.6988(7) 0.0420(7) 0.7898(9) 0.069 Uiso 0.582(12) calc PR 1
C43 C 0.7438(12) -0.0395(8) 0.7361(12) 0.063(4) Uani 0.582(12) d PD 1
H43A H 0.8125(12) -0.0291(8) 0.7617(12) 0.075 Uiso 0.582(12) calc PR 1
H43B H 0.7359(12) -0.0538(8) 0.6802(12) 0.075 Uiso 0.582(12) calc PR 1
C44 C 0.7140(8) -0.0968(7) 0.7824(9) 0.070(4) Uani 0.582(12) d PD 1
H44A H 0.7267(8) -0.0839(7) 0.8394(9) 0.084 Uiso 0.582(12) calc PR 1
H44B H 0.7529(8) -0.1367(7) 0.7806(9) 0.084 Uiso 0.582(12) calc PR 1
C45 C 0.6056(10) -0.1137(7) 0.7454(13) 0.088(5) Uani 0.582(12) d PD 1
H45A H 0.5873(10) -0.1494(7) 0.7769(13) 0.106 Uiso 0.582(12) calc PR 1
H45B H 0.5932(10) -0.1295(7) 0.6895(13) 0.106 Uiso 0.582(12) calc PR 1
C46 C 0.5441(7) -0.0488(5) 0.7465(9) 0.066(4) Uani 0.582(12) d PD 1
H46A H 0.4752(7) -0.0591(5) 0.7216(9) 0.079 Uiso 0.582(12) calc PR 1
H46B H 0.5532(7) -0.0356(5) 0.8029(9) 0.079 Uiso 0.582(12) calc PR 1
C41A C 0.5778(10) 0.0356(8) 0.7322(10) 0.048(4) Uani 0.418(12) d PD 2
H41A H 0.5699(10) 0.0236(8) 0.7855(10) 0.058 Uiso 0.418(12) calc PR 2
C42A C 0.6871(11) 0.0562(9) 0.7547(12) 0.066(5) Uani 0.418(12) d PD 2
H42C H 0.7024(11) 0.0685(9) 0.7050(12) 0.079 Uiso 0.418(12) calc PR 2
H42D H 0.6982(11) 0.0957(9) 0.7901(12) 0.079 Uiso 0.418(12) calc PR 2
C43A C 0.7548(10) -0.0001(9) 0.7975(10) 0.077(6) Uani 0.418(12) d PD 2
H43C H 0.8220(10) 0.0133(9) 0.8045(10) 0.093 Uiso 0.418(12) calc PR 2
H43D H 0.7477(10) -0.0069(9) 0.8516(10) 0.093 Uiso 0.418(12) calc PR 2
C44A C 0.7344(14) -0.0661(10) 0.7509(15) 0.061(6) Uani 0.418(12) d PD 2
H44C H 0.7520(14) -0.0615(10) 0.7007(15) 0.074 Uiso 0.418(12) calc PR 2
H44D H 0.7750(14) -0.1014(10) 0.7837(15) 0.074 Uiso 0.418(12) calc PR 2
C45A C 0.6287(12) -0.0870(9) 0.7299(16) 0.080(6) Uani 0.418(12) d PD 2
H45C H 0.6140(12) -0.0992(9) 0.7798(16) 0.096 Uiso 0.418(12) calc PR 2
H45D H 0.6180(12) -0.1267(9) 0.6949(16) 0.096 Uiso 0.418(12) calc PR 2
C46A C 0.5587(10) -0.0303(9) 0.6860(11) 0.066(5) Uani 0.418(12) d PD 2
H46C H 0.5657(10) -0.0235(9) 0.6319(11) 0.079 Uiso 0.418(12) calc PR 2
H46D H 0.4918(10) -0.0444(9) 0.6791(11) 0.079 Uiso 0.418(12) calc PR 2
Cl1 Cl -0.0427(6) -0.0724(4) 0.0456(7) 0.170(4) Uani 0.50 d PD .
C3 C -0.0007(23) -0.0488(10) 0.0052(21) 0.148(16) Uani 0.50 d PD .
Cl2 Cl -0.0478(21) -0.0249(15) -0.0509(16) 0.425(16) Uani 0.50 d PD .

loop_
_atom_type_symbol
_atom_type_description
_atom_type_scat_dispersion_real
_atom_type_scat_dispersion_imag
_atom_type_scat_source
C C 0.0033 0.0016 'International Tables Vol C Tables 4.2.6.8 and 6.1.1.4'
H H 0.0000 0.0000 'International Tables Vol C Tables 4.2.6.8 and 6.1.1.4'
B B 0.0013 0.0007 'International Tables Vol C Tables 4.2.6.8 and 6.1.1.4'
P P 0.1023 0.0942 'International Tables Vol C Tables 4.2.6.8 and 6.1.1.4'
Ru Ru -1.2594 0.8363 'International Tables Vol C Tables 4.2.6.8 and 6.1.1.4'
Cl Cl 0.1484 0.1585 'International Tables Vol C Tables 4.2.6.8 and 6.1.1.4'

loop_
_geom_angle_atom_site_label_1
_geom_angle_atom_site_label_2
_geom_angle_atom_site_label_3
_geom_angle
_geom_angle_site_symmetry_1
_geom_angle_site_symmetry_3
_geom_angle_publ_flag
C55 Ru C56 36.5(2) . . ?
C55 Ru C53 64.8(2) . . ?
C56 Ru C53 76.2(2) . . ?
C55 Ru P1 153.95(13) . . ?
C56 Ru P1 163.42(12) . . ?
C53 Ru P1 98.44(12) . . ?
C55 Ru P2 96.29(13) . . ?
C56 Ru P2 110.41(12) . . ?
C53 Ru P2 139.75(13) . . ?
P1 Ru P2 83.95(5) . . ?
C55 Ru C52 76.0(2) . . ?
C56 Ru C52 63.7(2) . . ?
C53 Ru C52 36.1(2) . . ?
P1 Ru C52 102.63(11) . . ?
P2 Ru C52 172.30(11) . . ?
C55 Ru C54 36.4(2) . . ?
C56 Ru C54 65.2(2) . . ?
C53 Ru C54 35.6(2) . . ?
P1 Ru C54 119.09(12) . . ?
P2 Ru C54 109.11(13) . . ?
C52 Ru C54 64.3(2) . . ?
C55 Ru C51 64.9(2) . . ?
C56 Ru C51 35.59(15) . . ?
C53 Ru C51 64.5(2) . . ?
P1 Ru C51 127.93(11) . . ?
P2 Ru C51 141.55(11) . . ?
C52 Ru C51 35.35(15) . . ?
C54 Ru C51 76.29(15) . . ?
C1A P1 C21 103.6(14) . . ?
C1A P1 C11 97.1(9) . . ?
C21 P1 C11 101.9(2) . . ?
C21 P1 C1 101.3(9) . . ?
C11 P1 C1 109.8(7) . . ?
C1A P1 Ru 115.2(12) . . ?
C21 P1 Ru 119.2(2) . . ?
C11 P1 Ru 116.6(2) . . ?
C1 P1 Ru 106.8(7) . . ?
C41A P2 C31 102.1(6) . . ?
C2 P2 C31 109.1(4) . . ?
C41A P2 C2A 104.3(6) . . ?
C31 P2 C2A 88.7(2) . . ?
C2 P2 C41 97.8(5) . . ?
C31 P2 C41 100.6(3) . . ?
C41A P2 Ru 128.3(5) . . ?
C2 P2 Ru 112.4(3) . . ?
C31 P2 Ru 119.0(2) . . ?
C2A P2 Ru 106.42(12) . . ?
C41 P2 Ru 115.5(3) . . ?
C61 B C71 113.7(4) . . ?
C61 B C81 110.5(4) . . ?
C71 B C81 105.6(4) . . ?
C61 B C51 109.2(3) . . ?
C71 B C51 112.6(4) . . ?
C81 B C51 104.8(3) . . ?
C2 C1 P1 116.2(17) . . ?
C1 C2 P2 110.2(12) . . ?
C2A C1A P1 106.1(20) . . ?
C1A C2A P2 103.3(15) . . ?
C62 C61 C66 115.1(3) . . ?
C62 C61 B 123.7(2) . . ?
C66 C61 B 121.2(4) . . ?
C61 C62 C63 122.1(3) . . ?
C64 C63 C62 120.7(6) . . ?
C63 C64 C65 119.1(5) . . ?
C66 C65 C64 119.4(6) . . ?
C65 C66 C61 123.5(5) . . ?
C72 C71 C76 115.0(5) . . ?
C72 C71 B 124.2(4) . . ?
C76 C71 B 120.5(4) . . ?
C71 C72 C73 121.6(5) . . ?
C74 C73 C72 121.1(5) . . ?
C73 C74 C75 118.6(5) . . ?
C76 C75 C74 119.9(6) . . ?
C75 C76 C71 123.7(5) . . ?
C82 C81 C86 115.2(5) . . ?
C82 C81 B 126.0(4) . . ?
C86 C81 B 118.7(4) . . ?
C81 C82 C83 121.8(5) . . ?
C84 C83 C82 120.7(6) . . ?
C85 C84 C83 119.2(5) . . ?
C84 C85 C86 120.4(6) . . ?
C85 C86 C81 122.5(6) . . ?
C52 C51 C56 115.4(4) . . ?
C52 C51 B 124.9(4) . . ?
C56 C51 B 119.0(4) . . ?
C52 C51 Ru 69.0(2) . . ?
C56 C51 Ru 67.5(2) . . ?
B C51 Ru 142.1(3) . . ?
C53 C52 C51 122.6(4) . . ?
C53 C52 Ru 71.3(2) . . ?
C51 C52 Ru 75.6(2) . . ?
C54 C53 C52 120.6(4) . . ?
C54 C53 Ru 73.3(3) . . ?
C52 C53 Ru 72.6(2) . . ?
C53 C54 C55 117.9(4) . . ?
C53 C54 Ru 71.0(2) . . ?
C55 C54 Ru 69.2(2) . . ?
C56 C55 C54 120.6(4) . . ?
C56 C55 Ru 72.5(2) . . ?
C54 C55 Ru 74.4(3) . . ?
C55 C56 C51 122.5(4) . . ?
C55 C56 Ru 71.0(2) . . ?
C51 C56 Ru 76.9(2) . . ?
C12 C11 C16 111.1(5) . . ?
C12 C11 P1 111.9(4) . . ?
C16 C11 P1 114.7(4) . . ?
C11 C12 C13 111.7(5) . . ?
C14 C13 C12 112.9(6) . . ?
C15 C14 C13 109.4(6) . . ?
C14 C15 C16 114.2(7) . . ?
C11 C16 C15 109.9(6) . . ?
C22 C21 C26 109.0(6) . . ?
C22 C21 P1 114.1(4) . . ?
C26 C21 P1 113.4(4) . . ?
C21 C22 C23 110.2(6) . . ?
C24 C23 C22 112.0(8) . . ?
C23 C24 C25 113.5(7) . . ?
C24 C25 C26 109.8(6) . . ?
C25 C26 C21 109.9(6) . . ?
C36 C31 C32 111.3(6) . . ?
C36 C31 P2 112.9(5) . . ?
C32 C31 P2 112.2(4) . . ?
C33 C32 C31 109.8(6) . . ?
C34 C33 C32 112.0(7) . . ?
C35 C34 C33 112.1(8) . . ?
C34 C35 C36 113.5(8) . . ?
C31 C36 C35 108.0(7) . . ?
C46 C41 C42 110.6(8) . . ?
C46 C41 P2 114.4(7) . . ?
C42 C41 P2 112.5(9) . . ?
C43 C42 C41 112.1(12) . . ?
C42 C43 C44 112.0(13) . . ?
C43 C44 C45 111.0(13) . . ?
C44 C45 C46 108.9(12) . . ?
C41 C46 C45 112.5(11) . . ?
C46A C41A C42A 111.5(12) . . ?
C46A C41A P2 113.9(11) . . ?
C42A C41A P2 119.8(11) . . ?
C43A C42A C41A 112.3(14) . . ?
C44A C43A C42A 112.6(14) . . ?
C45A C44A C43A 112.5(16) . . ?
C44A C45A C46A 112.3(15) . . ?
C41A C46A C45A 112.6(14) . . ?
C3 Cl1 Cl2 32.3(16) . . ?
C3 Cl1 Cl2 44.8(18) . 3 ?
Cl2 Cl1 Cl2 59.4(12) . 3 ?
Cl2 C3 Cl1 114.0(33) . . ?
Cl2 C3 Cl2 95.3(20) . 3 ?
Cl1 C3 Cl2 106.8(28) . 3 ?
Cl2 C3 C3 60.9(14) . 3 ?
Cl1 C3 C3 118.9(31) . 3 ?
Cl2 C3 C3 34.5(12) 3 3 ?
C3 Cl2 C3 84.7(20) . 3 ?
C3 Cl2 Cl1 33.8(18) . . ?
C3 Cl2 Cl1 97.0(18) 3 . ?
C3 Cl2 Cl2 53.4(18) . 3 ?
C3 Cl2 Cl2 31.3(8) 3 3 ?
Cl1 Cl2 Cl2 70.4(16) . 3 ?
C3 Cl2 Cl1 97.7(23) . 3 ?
C3 Cl2 Cl1 28.4(12) 3 3 ?
Cl1 Cl2 Cl1 120.6(12) . 3 ?
Cl2 Cl2 Cl1 50.3(10) 3 3 ?

loop_
_geom_bond_atom_site_label_1
_geom_bond_atom_site_label_2
_geom_bond_distance
_geom_bond_site_symmetry_2
_geom_bond_publ_flag
Ru C55 2.234(4) . ?
Ru C56 2.253(4) . ?
Ru C53 2.272(4) . ?
Ru P1 2.2803(13) . ?
Ru P2 2.286(2) . ?
Ru C52 2.288(4) . ?
Ru C54 2.301(4) . ?
Ru C51 2.374(4) . ?
P1 C1A 1.80(4) . ?
P1 C21 1.841(5) . ?
P1 C11 1.856(5) . ?
P1 C1 1.88(3) . ?
P2 C41A 1.658(14) . ?
P2 C2 1.828(8) . ?
P2 C31 1.834(6) . ?
P2 C2A 1.936(4) . ?
P2 C41 2.003(11) . ?
B C61 1.641(6) . ?
B C71 1.644(7) . ?
B C81 1.653(7) . ?
B C51 1.661(6) . ?
C1 C2 1.41(3) . ?
C1A C2A 1.73(3) . ?
C61 C62 1.39 . ?
C61 C66 1.405(6) . ?
C62 C63 1.407(7) . ?
C63 C64 1.367(9) . ?
C64 C65 1.392(10) . ?
C65 C66 1.386(8) . ?
C71 C72 1.403(7) . ?
C71 C76 1.403(7) . ?
C72 C73 1.403(8) . ?
C73 C74 1.379(9) . ?
C74 C75 1.385(9) . ?
C75 C76 1.381(8) . ?
C81 C82 1.391(7) . ?
C81 C86 1.400(7) . ?
C82 C83 1.398(7) . ?
C83 C84 1.362(9) . ?
C84 C85 1.359(10) . ?
C85 C86 1.387(8) . ?
C51 C52 1.418(6) . ?
C51 C56 1.419(6) . ?
C52 C53 1.411(6) . ?
C53 C54 1.400(7) . ?
C54 C55 1.419(7) . ?
C55 C56 1.406(6) . ?
C11 C12 1.529(8) . ?
C11 C16 1.547(8) . ?
C12 C13 1.532(8) . ?
C13 C14 1.497(11) . ?
C14 C15 1.460(12) . ?
C15 C16 1.567(11) . ?
C21 C22 1.510(8) . ?
C21 C26 1.533(8) . ?
C22 C23 1.543(9) . ?
C23 C24 1.486(13) . ?
C24 C25 1.512(13) . ?
C25 C26 1.520(9) . ?
C31 C36 1.495(9) . ?
C31 C32 1.537(8) . ?
C32 C33 1.536(9) . ?
C33 C34 1.502(14) . ?
C34 C35 1.49(2) . ?
C35 C36 1.530(13) . ?
C41 C46 1.507(12) . ?
C41 C42 1.551(13) . ?
C42 C43 1.51(2) . ?
C43 C44 1.51(2) . ?
C44 C45 1.52(2) . ?
C45 C46 1.56(2) . ?
C41A C46A 1.50(2) . ?
C41A C42A 1.55(2) . ?
C42A C43A 1.51(2) . ?
C43A C44A 1.51(2) . ?
C44A C45A 1.50(2) . ?
C45A C46A 1.54(2) . ?
Cl1 C3 1.14(3) . ?
Cl1 Cl2 1.88(3) . ?
Cl1 Cl2 2.30(2) 3 ?
C3 Cl2 1.10(3) . ?
C3 Cl2 1.69(3) 3 ?
C3 C3 1.93(4) 3 ?
Cl2 C3 1.69(3) 3 ?
Cl2 Cl2 2.10(4) 3 ?
Cl2 Cl1 2.30(2) 3 ?

loop_
_geom_torsion_atom_site_label_1
_geom_torsion_atom_site_label_2
_geom_torsion_atom_site_label_3
_geom_torsion_atom_site_label_4
_geom_torsion
_geom_torsion_site_symmetry_1
_geom_torsion_site_symmetry_2
_geom_torsion_site_symmetry_3
_geom_torsion_site_symmetry_4
_geom_torsion_publ_flag
C55 Ru P1 C1A 95.0(13) . . . . ?
C56 Ru P1 C1A -147.8(13) . . . . ?
C53 Ru P1 C1A 142.5(13) . . . . ?
P2 Ru P1 C1A 3.0(13) . . . . ?
C52 Ru P1 C1A 179.0(13) . . . . ?
C54 Ru P1 C1A 111.6(13) . . . . ?
C51 Ru P1 C1A -153.3(13) . . . . ?
C55 Ru P1 C21 -141.0(3) . . . . ?
C56 Ru P1 C21 -23.7(5) . . . . ?
C53 Ru P1 C21 -93.4(2) . . . . ?
P2 Ru P1 C21 127.1(2) . . . . ?
C52 Ru P1 C21 -57.0(2) . . . . ?
C54 Ru P1 C21 -124.4(2) . . . . ?
C51 Ru P1 C21 -29.2(2) . . . . ?
C55 Ru P1 C11 -17.9(4) . . . . ?
C56 Ru P1 C11 99.3(5) . . . . ?
C53 Ru P1 C11 29.6(2) . . . . ?
P2 Ru P1 C11 -109.9(2) . . . . ?
C52 Ru P1 C11 66.1(2) . . . . ?
C54 Ru P1 C11 -1.4(2) . . . . ?
C51 Ru P1 C11 93.8(2) . . . . ?
C55 Ru P1 C1 105.2(9) . . . . ?
C56 Ru P1 C1 -137.5(9) . . . . ?
C53 Ru P1 C1 152.8(8) . . . . ?
P2 Ru P1 C1 13.3(8) . . . . ?
C52 Ru P1 C1 -170.8(8) . . . . ?
C54 Ru P1 C1 121.8(8) . . . . ?
C51 Ru P1 C1 -143.0(8) . . . . ?
C55 Ru P2 C41A -58.8(8) . . . . ?
C56 Ru P2 C41A -93.6(8) . . . . ?
C53 Ru P2 C41A -1.0(8) . . . . ?
P1 Ru P2 C41A 95.0(8) . . . . ?
C52 Ru P2 C41A -54.0(11) . . . . ?
C54 Ru P2 C41A -23.8(8) . . . . ?
C51 Ru P2 C41A -115.7(8) . . . . ?
C55 Ru P2 C2 -151.6(4) . . . . ?
C56 Ru P2 C2 173.6(4) . . . . ?
C53 Ru P2 C2 -93.8(5) . . . . ?
P1 Ru P2 C2 2.2(4) . . . . ?
C52 Ru P2 C2 -146.8(9) . . . . ?
C54 Ru P2 C2 -116.6(4) . . . . ?
C51 Ru P2 C2 151.5(5) . . . . ?
C55 Ru P2 C31 79.2(2) . . . . ?
C56 Ru P2 C31 44.4(2) . . . . ?
C53 Ru P2 C31 137.0(3) . . . . ?
P1 Ru P2 C31 -127.0(2) . . . . ?
C52 Ru P2 C31 84.0(9) . . . . ?
C54 Ru P2 C31 114.2(2) . . . . ?
C51 Ru P2 C31 22.3(3) . . . . ?
C55 Ru P2 C2A 177.0(2) . . . . ?
C56 Ru P2 C2A 142.3(2) . . . . ?
C53 Ru P2 C2A -125.1(2) . . . . ?
P1 Ru P2 C2A -29.18(12) . . . . ?
C52 Ru P2 C2A -178.1(8) . . . . ?
C54 Ru P2 C2A -147.9(2) . . . . ?
C51 Ru P2 C2A 120.2(2) . . . . ?
C55 Ru P2 C41 -40.6(4) . . . . ?
C56 Ru P2 C41 -75.3(4) . . . . ?
C53 Ru P2 C41 17.3(4) . . . . ?
P1 Ru P2 C41 113.2(4) . . . . ?
C52 Ru P2 C41 -35.7(9) . . . . ?
C54 Ru P2 C41 -5.5(4) . . . . ?
C51 Ru P2 C41 -97.4(4) . . . . ?
C1A P1 C1 C2 99.2(101) . . . . ?
C21 P1 C1 C2 -159.1(13) . . . . ?
C11 P1 C1 C2 93.7(14) . . . . ?
Ru P1 C1 C2 -33.6(16) . . . . ?
P1 C1 C2 P2 35.7(17) . . . . ?
C41A P2 C2 C1 -149.6(14) . . . . ?
C31 P2 C2 C1 111.5(12) . . . . ?
C2A P2 C2 C1 61.6(13) . . . . ?
C41 P2 C2 C1 -144.4(12) . . . . ?
Ru P2 C2 C1 -22.7(13) . . . . ?
C21 P1 C1A C2A -104.6(18) . . . . ?
C11 P1 C1A C2A 151.2(16) . . . . ?
C1 P1 C1A C2A -23.5(79) . . . . ?
Ru P1 C1A C2A 27.3(23) . . . . ?
P1 C1A C2A P2 -47.9(20) . . . . ?
C41A P2 C2A C1A -86.5(15) . . . . ?
C2 P2 C2A C1A -55.0(14) . . . . ?
C31 P2 C2A C1A 171.3(14) . . . . ?
C41 P2 C2A C1A -86.7(14) . . . . ?
Ru P2 C2A C1A 51.4(14) . . . . ?
C71 B C61 C62 -123.2(3) . . . . ?
C81 B C61 C62 -4.6(4) . . . . ?
C51 B C61 C62 110.1(3) . . . . ?
C71 B C61 C66 57.8(5) . . . . ?
C81 B C61 C66 176.4(4) . . . . ?
C51 B C61 C66 -68.9(5) . . . . ?
C66 C61 C62 C63 -0.6(4) . . . . ?
B C61 C62 C63 -179.7(5) . . . . ?
C61 C62 C63 C64 -1.5(7) . . . . ?
C62 C63 C64 C65 1.8(9) . . . . ?
C63 C64 C65 C66 -0.1(9) . . . . ?
C64 C65 C66 C61 -2.1(9) . . . . ?
C62 C61 C66 C65 2.4(6) . . . . ?
B C61 C66 C65 -178.5(5) . . . . ?
C61 B C71 C72 -4.5(6) . . . . ?
C81 B C71 C72 -125.8(5) . . . . ?
C51 B C71 C72 120.4(5) . . . . ?
C61 B C71 C76 170.7(4) . . . . ?
C81 B C71 C76 49.4(6) . . . . ?
C51 B C71 C76 -64.4(6) . . . . ?
C76 C71 C72 C73 1.9(7) . . . . ?
B C71 C72 C73 177.3(5) . . . . ?
C71 C72 C73 C74 -0.6(9) . . . . ?
C72 C73 C74 C75 -0.3(9) . . . . ?
C73 C74 C75 C76 -0.3(10) . . . . ?
C74 C75 C76 C71 1.9(9) . . . . ?
C72 C71 C76 C75 -2.6(8) . . . . ?
B C71 C76 C75 -178.2(5) . . . . ?
C61 B C81 C82 118.0(5) . . . . ?
C71 B C81 C82 -118.6(5) . . . . ?
C51 B C81 C82 0.5(6) . . . . ?
C61 B C81 C86 -62.2(6) . . . . ?
C71 B C81 C86 61.2(6) . . . . ?
C51 B C81 C86 -179.6(5) . . . . ?
C86 C81 C82 C83 1.7(8) . . . . ?
B C81 C82 C83 -178.5(5) . . . . ?
C81 C82 C83 C84 0.3(9) . . . . ?
C82 C83 C84 C85 -1.4(10) . . . . ?
C83 C84 C85 C86 0.4(10) . . . . ?
C84 C85 C86 C81 1.8(10) . . . . ?
C82 C81 C86 C85 -2.7(9) . . . . ?
B C81 C86 C85 177.4(6) . . . . ?
C61 B C51 C52 147.0(4) . . . . ?
C71 B C51 C52 19.6(6) . . . . ?
C81 B C51 C52 -94.6(5) . . . . ?
C61 B C51 C56 -43.5(5) . . . . ?
C71 B C51 C56 -170.9(4) . . . . ?
C81 B C51 C56 74.8(5) . . . . ?
C61 B C51 Ru 46.5(6) . . . . ?
C71 B C51 Ru -80.9(6) . . . . ?
C81 B C51 Ru 164.8(4) . . . . ?
C55 Ru C51 C52 101.5(3) . . . . ?
C56 Ru C51 C52 131.0(4) . . . . ?
C53 Ru C51 C52 28.8(3) . . . . ?
P1 Ru C51 C52 -51.7(3) . . . . ?
P2 Ru C51 C52 168.2(2) . . . . ?
C52 Ru C51 C52 0.0 . . . . ?
C54 Ru C51 C52 64.7(3) . . . . ?
C55 Ru C51 C56 -29.5(3) . . . . ?
C56 Ru C51 C56 0.000(1) . . . . ?
C53 Ru C51 C56 -102.2(3) . . . . ?
P1 Ru C51 C56 177.3(2) . . . . ?
P2 Ru C51 C56 37.3(3) . . . . ?
C52 Ru C51 C56 -131.0(4) . . . . ?
C54 Ru C51 C56 -66.3(3) . . . . ?
C55 Ru C51 B -138.3(5) . . . . ?
C56 Ru C51 B -108.8(6) . . . . ?
C53 Ru C51 B 149.0(5) . . . . ?
P1 Ru C51 B 68.5(5) . . . . ?
P2 Ru C51 B -71.5(5) . . . . ?
C52 Ru C51 B 120.2(6) . . . . ?
C54 Ru C51 B -175.1(5) . . . . ?
C56 C51 C52 C53 -5.7(6) . . . . ?
B C51 C52 C53 164.1(4) . . . . ?
Ru C51 C52 C53 -56.2(4) . . . . ?
C56 C51 C52 Ru 50.6(3) . . . . ?
B C51 C52 Ru -139.6(4) . . . . ?
Ru C51 C52 Ru 0.0 . . . . ?
C55 Ru C52 C53 66.2(3) . . . . ?
C56 Ru C52 C53 103.0(3) . . . . ?
C53 Ru C52 C53 0.0 . . . . ?
P1 Ru C52 C53 -87.0(3) . . . . ?
P2 Ru C52 C53 61.3(9) . . . . ?
C54 Ru C52 C53 29.4(3) . . . . ?
C51 Ru C52 C53 132.4(4) . . . . ?
C55 Ru C52 C51 -66.1(3) . . . . ?
C56 Ru C52 C51 -29.3(2) . . . . ?
C53 Ru C52 C51 -132.4(4) . . . . ?
P1 Ru C52 C51 140.6(2) . . . . ?
P2 Ru C52 C51 -71.1(9) . . . . ?
C54 Ru C52 C51 -103.0(3) . . . . ?
C51 Ru C52 C51 0.0 . . . . ?
C51 C52 C53 C54 0.5(6) . . . . ?
Ru C52 C53 C54 -57.7(4) . . . . ?
C51 C52 C53 Ru 58.2(4) . . . . ?
Ru C52 C53 Ru 0.0 . . . . ?
C55 Ru C53 C54 29.5(3) . . . . ?
C56 Ru C53 C54 66.5(3) . . . . ?
P1 Ru C53 C54 -129.5(2) . . . . ?
P2 Ru C53 C54 -38.9(3) . . . . ?
C52 Ru C53 C54 130.6(4) . . . . ?
C54 Ru C53 C54 0.0 . . . . ?
C51 Ru C53 C54 102.3(3) . . . . ?
C55 Ru C53 C52 -101.1(3) . . . . ?
C56 Ru C53 C52 -64.1(3) . . . . ?
P1 Ru C53 C52 99.9(2) . . . . ?
P2 Ru C53 C52 -169.5(2) . . . . ?
C52 Ru C53 C52 0.0 . . . . ?
C54 Ru C53 C52 -130.6(4) . . . . ?
C51 Ru C53 C52 -28.3(2) . . . . ?
C52 C53 C54 C55 4.7(6) . . . . ?
Ru C53 C54 C55 -52.6(4) . . . . ?
C52 C53 C54 Ru 57.3(4) . . . . ?
Ru C53 C54 Ru 0.0 . . . . ?
C55 Ru C54 C53 -131.4(4) . . . . ?
C56 Ru C54 C53 -101.2(3) . . . . ?
C53 Ru C54 C53 0.0 . . . . ?
P1 Ru C54 C53 60.8(3) . . . . ?
P2 Ru C54 C53 154.6(2) . . . . ?
C52 Ru C54 C53 -29.7(3) . . . . ?
C51 Ru C54 C53 -65.2(3) . . . . ?
C55 Ru C54 C55 0.0 . . . . ?
C56 Ru C54 C55 30.2(3) . . . . ?
C53 Ru C54 C55 131.4(4) . . . . ?
P1 Ru C54 C55 -167.8(2) . . . . ?
P2 Ru C54 C55 -74.1(3) . . . . ?
C52 Ru C54 C55 101.6(3) . . . . ?
C51 Ru C54 C55 66.1(3) . . . . ?
C53 C54 C55 C56 -4.6(6) . . . . ?
Ru C54 C55 C56 -58.1(4) . . . . ?
C53 C54 C55 Ru 53.5(4) . . . . ?
Ru C54 C55 Ru 0.0 . . . . ?
C56 Ru C55 C56 0.000(2) . . . . ?
C53 Ru C55 C56 101.0(3) . . . . ?
P1 Ru C55 C56 154.8(2) . . . . ?
P2 Ru C55 C56 -116.2(3) . . . . ?
C52 Ru C55 C56 64.5(3) . . . . ?
C54 Ru C55 C56 129.9(4) . . . . ?
C51 Ru C55 C56 28.8(3) . . . . ?
C56 Ru C55 C54 -129.9(4) . . . . ?
C53 Ru C55 C54 -28.9(3) . . . . ?
P1 Ru C55 C54 24.8(5) . . . . ?
P2 Ru C55 C54 113.9(3) . . . . ?
C52 Ru C55 C54 -65.4(3) . . . . ?
C54 Ru C55 C54 0.0 . . . . ?
C51 Ru C55 C54 -101.2(3) . . . . ?
C54 C55 C56 C51 -0.8(6) . . . . ?
Ru C55 C56 C51 -59.8(4) . . . . ?
C54 C55 C56 Ru 59.0(4) . . . . ?
Ru C55 C56 Ru 0.000(1) . . . . ?
C52 C51 C56 C55 5.8(6) . . . . ?
B C51 C56 C55 -164.7(4) . . . . ?
Ru C51 C56 C55 57.0(4) . . . . ?
C52 C51 C56 Ru -51.3(3) . . . . ?
B C51 C56 Ru 138.3(3) . . . . ?
Ru C51 C56 Ru 0.000(1) . . . . ?
C55 Ru C56 C55 0.000(2) . . . . ?
C53 Ru C56 C55 -66.2(3) . . . . ?
P1 Ru C56 C55 -139.0(4) . . . . ?
P2 Ru C56 C55 72.2(3) . . . . ?
C52 Ru C56 C55 -102.4(3) . . . . ?
C54 Ru C56 C55 -30.1(3) . . . . ?
C51 Ru C56 C55 -131.5(4) . . . . ?
C55 Ru C56 C51 131.5(4) . . . . ?
C53 Ru C56 C51 65.3(3) . . . . ?
P1 Ru C56 C51 -7.5(6) . . . . ?
P2 Ru C56 C51 -156.3(2) . . . . ?
C52 Ru C56 C51 29.2(2) . . . . ?
C54 Ru C56 C51 101.4(3) . . . . ?
C51 Ru C56 C51 0.000(1) . . . . ?
C1A P1 C11 C12 -72.2(14) . . . . ?
C21 P1 C11 C12 -177.7(4) . . . . ?
C1 P1 C11 C12 -71.0(10) . . . . ?
Ru P1 C11 C12 50.7(4) . . . . ?
C1A P1 C11 C16 55.6(14) . . . . ?
C21 P1 C11 C16 -50.0(5) . . . . ?
C1 P1 C11 C16 56.8(10) . . . . ?
Ru P1 C11 C16 178.4(4) . . . . ?
C16 C11 C12 C13 51.9(7) . . . . ?
P1 C11 C12 C13 -178.4(4) . . . . ?
C11 C12 C13 C14 -55.9(8) . . . . ?
C12 C13 C14 C15 57.4(9) . . . . ?
C13 C14 C15 C16 -57.2(10) . . . . ?
C12 C11 C16 C15 -50.1(8) . . . . ?
P1 C11 C16 C15 -178.2(6) . . . . ?
C14 C15 C16 C11 54.6(10) . . . . ?
C1A P1 C21 C22 -167.1(10) . . . . ?
C11 P1 C21 C22 -66.6(5) . . . . ?
C1 P1 C21 C22 -179.9(7) . . . . ?
Ru P1 C21 C22 63.4(5) . . . . ?
C1A P1 C21 C26 67.3(11) . . . . ?
C11 P1 C21 C26 167.8(5) . . . . ?
C1 P1 C21 C26 54.5(8) . . . . ?
Ru P1 C21 C26 -62.2(5) . . . . ?
C26 C21 C22 C23 -58.7(8) . . . . ?
P1 C21 C22 C23 173.4(6) . . . . ?
C21 C22 C23 C24 54.0(9) . . . . ?
C22 C23 C24 C25 -51.8(10) . . . . ?
C23 C24 C25 C26 54.1(10) . . . . ?
C24 C25 C26 C21 -58.5(9) . . . . ?
C22 C21 C26 C25 62.1(8) . . . . ?
P1 C21 C26 C25 -169.6(5) . . . . ?
C41A P2 C31 C36 -146.4(8) . . . . ?
C2 P2 C31 C36 -64.6(7) . . . . ?
C2A P2 C31 C36 -42.1(5) . . . . ?
C41 P2 C31 C36 -166.8(6) . . . . ?
Ru P2 C31 C36 66.1(6) . . . . ?
C41A P2 C31 C32 86.8(7) . . . . ?
C2 P2 C31 C32 168.6(5) . . . . ?
C2A P2 C31 C32 -168.8(5) . . . . ?
C41 P2 C31 C32 66.4(6) . . . . ?
Ru P2 C31 C32 -60.7(5) . . . . ?
C36 C31 C32 C33 58.5(8) . . . . ?
P2 C31 C32 C33 -173.9(5) . . . . ?
C31 C32 C33 C34 -53.0(11) . . . . ?
C32 C33 C34 C35 51.2(12) . . . . ?
C33 C34 C35 C36 -54.0(12) . . . . ?
C32 C31 C36 C35 -59.3(9) . . . . ?
P2 C31 C36 C35 173.5(7) . . . . ?
C34 C35 C36 C31 57.4(12) . . . . ?
C41A P2 C41 C46 82.1(20) . . . . ?
C2 P2 C41 C46 67.3(10) . . . . ?
C31 P2 C41 C46 178.5(9) . . . . ?
C2A P2 C41 C46 82.7(10) . . . . ?
Ru P2 C41 C46 -52.2(10) . . . . ?
C41A P2 C41 C42 -45.3(18) . . . . ?
C2 P2 C41 C42 -60.1(8) . . . . ?
C31 P2 C41 C42 51.1(8) . . . . ?
C2A P2 C41 C42 -44.7(9) . . . . ?
Ru P2 C41 C42 -179.5(7) . . . . ?
C46 C41 C42 C43 52.1(16) . . . . ?
P2 C41 C42 C43 -178.6(10) . . . . ?
C41 C42 C43 C44 -54.0(19) . . . . ?
C42 C43 C44 C45 57.5(21) . . . . ?
C43 C44 C45 C46 -57.6(19) . . . . ?
C42 C41 C46 C45 -54.1(16) . . . . ?
P2 C41 C46 C45 177.5(9) . . . . ?
C44 C45 C46 C41 57.3(17) . . . . ?
C2 P2 C41A C46A 148.8(14) . . . . ?
C31 P2 C41A C46A -103.9(13) . . . . ?
C2A P2 C41A C46A 164.3(12) . . . . ?
C41 P2 C41A C46A -16.2(14) . . . . ?
Ru P2 C41A C46A 39.3(16) . . . . ?
C2 P2 C41A C42A -75.6(14) . . . . ?
C31 P2 C41A C42A 31.7(15) . . . . ?
C2A P2 C41A C42A -60.1(14) . . . . ?
C41 P2 C41A C42A 119.4(26) . . . . ?
Ru P2 C41A C42A 174.9(10) . . . . ?
C46A C41A C42A C43A -51.8(20) . . . . ?
P2 C41A C42A C43A 171.6(13) . . . . ?
C41A C42A C43A C44A 52.2(21) . . . . ?
C42A C43A C44A C45A -52.9(23) . . . . ?
C43A C44A C45A C46A 52.5(26) . . . . ?
C42A C41A C46A C45A 51.7(22) . . . . ?
P2 C41A C46A C45A -169.0(14) . . . . ?
C44A C45A C46A C41A -52.7(25) . . . . ?
Cl2 Cl1 C3 Cl2 0.000(1) . . . . ?
Cl2 Cl1 C3 Cl2 -103.9(27) 3 . . . ?
Cl2 Cl1 C3 Cl2 103.9(27) . . . 3 ?
Cl2 Cl1 C3 Cl2 0.0 3 . . 3 ?
Cl2 Cl1 C3 C3 68.7(25) . . . 3 ?
Cl2 Cl1 C3 C3 -35.2(19) 3 . . 3 ?
Cl1 C3 Cl2 C3 111.0(33) . . . 3 ?
Cl2 C3 Cl2 C3 0.000(2) 3 . . 3 ?
C3 C3 Cl2 C3 0.0 3 . . 3 ?
Cl1 C3 Cl2 Cl1 0.000(1) . . . . ?
Cl2 C3 Cl2 Cl1 -111.0(33) 3 . . . ?
C3 C3 Cl2 Cl1 -111.0(33) 3 . . . ?
Cl1 C3 Cl2 Cl2 111.0(33) . . . 3 ?
Cl2 C3 Cl2 Cl2 0.0 3 . . 3 ?
C3 C3 Cl2 Cl2 0.000(2) 3 . . 3 ?
Cl1 C3 Cl2 Cl1 136.3(23) . . . 3 ?
Cl2 C3 Cl2 Cl1 25.3(15) 3 . . 3 ?
C3 C3 Cl2 Cl1 25.3(15) 3 . . 3 ?
C3 Cl1 Cl2 C3 0.0 . . . . ?
Cl2 Cl1 Cl2 C3 52.7(29) 3 . . . ?
C3 Cl1 Cl2 C3 -69.5(33) . . . 3 ?
Cl2 Cl1 Cl2 C3 -16.8(11) 3 . . 3 ?
C3 Cl1 Cl2 Cl2 -52.7(29) . . . 3 ?
Cl2 Cl1 Cl2 Cl2 0.0 3 . . 3 ?
C3 Cl1 Cl2 Cl1 -52.7(29) . . . 3 ?
Cl2 Cl1 Cl2 Cl1 0.000(3) 3 . . 3 ?
